data_4021890
loop_
_publ_author_name
'Hai-Bo Yang'
'Neeladri Das'
'Feihe Huang'
'Adam M. Hawkridge'
'David D. D\'iaz'
'Atta M. Arif'
'M. G. Finn'
'David C. Muddiman'
'Peter J. Stang'

_publ_section_title
;
 Incorporation of 2,6-Di(4,4'-dipyridyl)-9-thiabicyclo[3.3.1]nonane
 into Discrete 2D Supramolecules via Coordination-Driven Self-Assembly
;
_journal_name_full 'Journal of Organic Chemistry'
_journal_page_first 6644
_journal_page_last 6647
_journal_paper_doi 10.1021/jo0608117
_journal_volume 71
_journal_year 2006
_chemical_formula_moiety 'C28 H28 N4 S, 2(F6 P), (C3 H6 O)'
_chemical_formula_sum 'C31 H34 F12 N4 O P2 S'
_chemical_formula_weight 800.62
_chemical_name_systematic
; 
 ? 
;
_space_group_IT_number 63
_symmetry_cell_setting orthorhombic
_symmetry_space_group_name_Hall '-C 2c 2'
_symmetry_space_group_name_H-M 'C m c m'
_atom_sites_solution_hydrogens geom
_atom_sites_solution_primary direct
_atom_sites_solution_secondary difmap
_audit_creation_method SHELXL-97
_cell_angle_alpha 90.00
_cell_angle_beta 90.00
_cell_angle_gamma 90.00
_cell_formula_units_Z 4
_cell_length_a 6.8302(7)
_cell_length_b 21.142(2)
_cell_length_c 23.441(3)
_cell_measurement_reflns_used 1554
_cell_measurement_temperature 150(1)
_cell_measurement_theta_max 25.028
_cell_measurement_theta_min 1.018
_cell_volume 3384.9(6)
_computing_cell_refinement DENZO-SMN
_computing_data_collection 'Nonius COLLECT'
_computing_data_reduction DENZO-SMN
_computing_molecular_graphics 'WinGX, Ortep3'
_computing_structure_refinement 'SHELXL-97 (Sheldrick, 1997)'
_computing_structure_solution SIR97
_diffrn_ambient_temperature 150(1)
_diffrn_measured_fraction_theta_full 0.972
_diffrn_measured_fraction_theta_max 0.972
_diffrn_measurement_device_type 'Nonius KappaCCD Diffractometer'
_diffrn_measurement_method 'Phi and Omega scan'
_diffrn_radiation_monochromator graphite
_diffrn_radiation_source 'fine-focus sealed tube'
_diffrn_radiation_type MoK\a
_diffrn_radiation_wavelength 0.71073
_diffrn_reflns_av_R_equivalents 0.0561
_diffrn_reflns_av_sigmaI/netI 0.0644
_diffrn_reflns_limit_h_max 7
_diffrn_reflns_limit_h_min -8
_diffrn_reflns_limit_k_max 24
_diffrn_reflns_limit_k_min -24
_diffrn_reflns_limit_l_max 27
_diffrn_reflns_limit_l_min -27
_diffrn_reflns_number 2725
_diffrn_reflns_theta_full 25.03
_diffrn_reflns_theta_max 25.03
_diffrn_reflns_theta_min 2.11
_exptl_absorpt_coefficient_mu 0.291
_exptl_absorpt_correction_T_max 0.9856
_exptl_absorpt_correction_T_min 0.8877
_exptl_absorpt_correction_type multi-scan
_exptl_absorpt_process_details 'DENZO-SMN (Otwinowski & Minor, 1997)'
_exptl_crystal_colour colorless
_exptl_crystal_density_diffrn 1.571
_exptl_crystal_density_method 'not measured'
_exptl_crystal_description 'thin plate'
_exptl_crystal_F_000 1640
_exptl_crystal_size_max 0.42
_exptl_crystal_size_mid 0.20
_exptl_crystal_size_min 0.05
_refine_diff_density_max 0.390
_refine_diff_density_min -0.358
_refine_diff_density_rms 0.063
_refine_ls_extinction_method none
_refine_ls_goodness_of_fit_ref 1.047
_refine_ls_hydrogen_treatment constr
_refine_ls_matrix_type full
_refine_ls_number_parameters 179
_refine_ls_number_reflns 1624
_refine_ls_number_restraints 0
_refine_ls_restrained_S_all 1.047
_refine_ls_R_factor_all 0.1270
_refine_ls_R_factor_gt 0.0758
_refine_ls_shift/su_max 0.000
_refine_ls_shift/su_mean 0.000
_refine_ls_structure_factor_coef Fsqd
_refine_ls_weighting_details 'calc w=1/[\s^2^(Fo^2^)+(0.0788P)^2^+14.1581P] where P=(Fo^2^+2Fc^2^)/3'
_refine_ls_weighting_scheme calc
_refine_ls_wR_factor_gt 0.1807
_refine_ls_wR_factor_ref 0.2126
_reflns_number_gt 1000
_reflns_number_total 1624
_reflns_threshold_expression >2sigma(I)
_cod_data_source_file jo0608117si20060417_115857.cif
_cod_depositor_comments
;
The following automatic conversions were performed:
'_exptl_absorpt_correction_type' value 'Multi-scan' changed to
'multi-scan' according to
'/home/saulius/struct/CIF-dictionaries/cif_core.dic' dictionary named
'cif_core.dic' version 2.4.1 from 2010-06-29.

Automatic conversion script
Id: cif_fix_enum 1527 2010-12-29 10:47:43Z saulius 
;
_cod_database_code 4021890

loop_
_symmetry_equiv_pos_as_xyz
'x, y, z'
'-x, -y, z+1/2'
'x, -y, -z'
'-x, y, -z+1/2'
'x+1/2, y+1/2, z'
'-x+1/2, -y+1/2, z+1/2'
'x+1/2, -y+1/2, -z'
'-x+1/2, y+1/2, -z+1/2'
'-x, -y, -z'
'x, y, -z-1/2'
'-x, y, z'
'x, -y, z-1/2'
'-x+1/2, -y+1/2, -z'
'x+1/2, y+1/2, -z-1/2'
'-x+1/2, y+1/2, z'
'x+1/2, -y+1/2, z-1/2'

loop_
_atom_site_label
_atom_site_type_symbol
_atom_site_fract_x
_atom_site_fract_y
_atom_site_fract_z
_atom_site_U_iso_or_equiv
_atom_site_adp_type
_atom_site_occupancy
_atom_site_symmetry_multiplicity
_atom_site_calc_flag
_atom_site_refinement_flags
_atom_site_disorder_assembly
_atom_site_disorder_group
S1 S 0.5000 0.51707(11) 0.2500 0.0608(9) Uani 1 4 d S A 1
P1 P 0.0000 0.44220(9) 0.59647(9) 0.0631(7) Uani 1 2 d S . 1
F1 F 0.0000 0.36811(18) 0.6079(2) 0.0830(16) Uani 1 2 d S B 1
F2 F 0.0000 0.4576(2) 0.6616(2) 0.0901(17) Uani 1 2 d S C 1
F3 F 0.0000 0.5152(2) 0.5871(2) 0.122(3) Uani 1 2 d S D 1
F4 F 0.0000 0.4279(3) 0.5316(2) 0.165(4) Uani 1 2 d S E 1
F5 F 0.2305(7) 0.4408(2) 0.5988(3) 0.150(2) Uani 1 1 d . F 1
O1 O 0.439(2) 0.2431(4) 0.2500 0.082(6) Uani 0.50 2 d SP . 1
C1 C 0.3796(15) 0.4232(5) 0.3196(4) 0.044(2) Uani 0.50 1 d P A -1
H1 H 0.2813 0.4561 0.3304 0.053 Uiso 0.50 1 calc PR A -1
C2 C 0.5681(13) 0.4585(5) 0.3038(4) 0.047(3) Uani 0.50 1 d P A -1
H2 H 0.6114 0.4822 0.3385 0.056 Uiso 0.50 1 calc PR A -1
C3 C 0.7418(16) 0.4199(6) 0.2833(4) 0.045(2) Uani 0.50 1 d P A -1
H3A H 0.7778 0.3896 0.3138 0.054 Uiso 0.50 1 calc PR A -1
H3B H 0.8541 0.4489 0.2780 0.054 Uiso 0.50 1 calc PR A -1
N1 N 0.4180(10) 0.3843(3) 0.3728(3) 0.0385(18) Uani 0.50 1 d P A -1
N2 N 0.5000 0.2022(3) 0.6248(3) 0.0600(17) Uani 1 2 d S . .
C4 C 0.2875(16) 0.3840(5) 0.2728(4) 0.042(2) Uani 0.50 1 d P A -1
H4A H 0.1585 0.3687 0.2863 0.050 Uiso 0.50 1 calc PR A -1
H4B H 0.3708 0.3465 0.2659 0.050 Uiso 0.50 1 calc PR A -1
C5 C 0.4076(15) 0.4111(4) 0.4239(4) 0.051(2) Uani 0.50 1 d P A -1
H5 H 0.3822 0.4552 0.4257 0.062 Uiso 0.50 1 calc PR A -1
C6 C 0.4307(13) 0.3796(4) 0.4736(4) 0.047(3) Uani 0.50 1 d P A -1
H6 H 0.4023 0.3996 0.5089 0.057 Uiso 0.50 1 calc PR A -1
C7 C 0.5000 0.3142(3) 0.4722(3) 0.0486(17) Uani 1 2 d S . .
C8 C 0.5000 0.2878(3) 0.4186(2) 0.0391(15) Uani 1 2 d S A .
H8 H 0.5000 0.2430 0.4153 0.047 Uiso 1 2 calc SR . .
C9 C 0.5000 0.3226(3) 0.3707(3) 0.060(2) Uani 1 2 d S . .
H9 H 0.5535 0.3063 0.3363 0.072 Uiso 0.50 1 calc PR A .
C10 C 0.5000 0.2760(3) 0.5253(3) 0.0373(14) Uani 1 2 d S A .
C11 C 0.5000 0.3034(3) 0.5790(3) 0.0506(18) Uani 1 2 d S . .
H11 H 0.5000 0.3481 0.5829 0.061 Uiso 1 2 calc SR A .
C12 C 0.5000 0.2657(4) 0.6262(3) 0.062(2) Uani 1 2 d S A .
H12 H 0.5000 0.2857 0.6625 0.075 Uiso 1 2 calc SR . .
C13 C 0.5000 0.1767(3) 0.5739(3) 0.058(2) Uani 1 2 d S A .
H13 H 0.5000 0.1318 0.5716 0.070 Uiso 1 2 calc SR . .
C14 C 0.5000 0.2100(3) 0.5238(3) 0.0538(18) Uani 1 2 d S . .
H14 H 0.5000 0.1883 0.4883 0.065 Uiso 1 2 calc SR A .
C15 C 0.5000 0.1871(4) 0.2500 0.065(3) Uani 1 4 d S . 1
C16 C 0.3148(15) 0.1514(5) 0.2500 0.101(3) Uani 1 2 d S G 1
H16A H 0.2063 0.1799 0.2406 0.151 Uiso 0.50 1 calc PR G 1
H16B H 0.2931 0.1330 0.2879 0.151 Uiso 0.50 1 calc PR G 1
H16C H 0.3218 0.1175 0.2216 0.151 Uiso 0.50 1 calc PR G 1

loop_
_atom_site_aniso_label
_atom_site_aniso_U_11
_atom_site_aniso_U_22
_atom_site_aniso_U_33
_atom_site_aniso_U_23
_atom_site_aniso_U_13
_atom_site_aniso_U_12
S1 0.099(2) 0.0278(13) 0.0558(16) 0.000 0.000 0.000
P1 0.0908(17) 0.0360(11) 0.0625(13) -0.0129(9) 0.000 0.000
F1 0.115(4) 0.039(2) 0.095(4) -0.015(2) 0.000 0.000
F2 0.133(5) 0.061(3) 0.076(3) -0.023(2) 0.000 0.000
F3 0.246(8) 0.037(3) 0.082(4) -0.004(2) 0.000 0.000
F4 0.358(13) 0.078(4) 0.061(4) -0.016(3) 0.000 0.000
F5 0.099(4) 0.109(3) 0.242(6) -0.078(3) 0.053(4) -0.018(3)
O1 0.13(2) 0.038(5) 0.080(7) 0.000 0.000 0.008(6)
C1 0.034(6) 0.038(6) 0.061(7) 0.004(5) 0.012(6) 0.002(5)
C2 0.046(7) 0.046(6) 0.049(6) -0.016(5) 0.009(4) -0.006(4)
C3 0.035(6) 0.055(7) 0.044(5) -0.011(5) 0.012(5) -0.006(5)
N1 0.048(4) 0.030(4) 0.038(4) 0.000(3) 0.008(3) 0.000(3)
N2 0.072(4) 0.059(4) 0.049(4) 0.010(3) 0.000 0.000
C4 0.032(5) 0.044(6) 0.050(6) 0.006(4) -0.001(4) -0.012(5)
C5 0.065(6) 0.032(5) 0.058(6) -0.011(4) 0.004(5) -0.001(4)
C6 0.072(8) 0.035(4) 0.035(4) -0.007(3) 0.003(4) 0.001(4)
C7 0.073(5) 0.031(3) 0.042(4) -0.005(3) 0.000 0.000
C8 0.052(4) 0.029(3) 0.036(3) -0.003(3) 0.000 0.000
C9 0.101(6) 0.039(4) 0.039(4) -0.005(3) 0.000 0.000
C10 0.037(3) 0.037(3) 0.038(3) -0.002(3) 0.000 0.000
C11 0.069(5) 0.034(4) 0.048(4) -0.004(3) 0.000 0.000
C12 0.087(6) 0.063(5) 0.037(4) -0.007(4) 0.000 0.000
C13 0.086(6) 0.039(4) 0.049(4) 0.003(3) 0.000 0.000
C14 0.086(5) 0.033(4) 0.043(4) -0.005(3) 0.000 0.000
C15 0.132(12) 0.026(5) 0.037(5) 0.000 0.000 0.000
C16 0.073(7) 0.119(8) 0.110(8) 0.000 0.000 0.018(6)

loop_
_atom_type_symbol
_atom_type_description
_atom_type_scat_dispersion_real
_atom_type_scat_dispersion_imag
_atom_type_scat_source
C C 0.0033 0.0016 'International Tables Vol C Tables 4.2.6.8 and 6.1.1.4'
H H 0.0000 0.0000 'International Tables Vol C Tables 4.2.6.8 and 6.1.1.4'
N N 0.0061 0.0033 'International Tables Vol C Tables 4.2.6.8 and 6.1.1.4'
O O 0.0106 0.0060 'International Tables Vol C Tables 4.2.6.8 and 6.1.1.4'
F F 0.0171 0.0103 'International Tables Vol C Tables 4.2.6.8 and 6.1.1.4'
P P 0.1023 0.0942 'International Tables Vol C Tables 4.2.6.8 and 6.1.1.4'
S S 0.1246 0.1234 'International Tables Vol C Tables 4.2.6.8 and 6.1.1.4'

loop_
_geom_angle_atom_site_label_1
_geom_angle_atom_site_label_2
_geom_angle_atom_site_label_3
_geom_angle
_geom_angle_site_symmetry_1
_geom_angle_site_symmetry_3
F4 P1 F3 93.1(3) . .
F4 P1 F2 179.2(3) . .
F3 P1 F2 86.1(3) . .
F4 P1 F5 91.8(2) . .
F3 P1 F5 91.35(19) . .
F2 P1 F5 88.3(2) . .
F4 P1 F5 91.8(2) . 11
F3 P1 F5 91.35(19) . 11
F2 P1 F5 88.3(2) . 11
F5 P1 F5 175.4(5) . 11
F4 P1 F1 88.5(3) . .
F3 P1 F1 178.4(3) . .
F2 P1 F1 92.3(3) . .
F5 P1 F1 88.60(19) . .
F5 P1 F1 88.60(19) 11 .
O1 O1 C15 70.6(6) 11_655 .
C4 C1 N1 111.8(7) . .
C4 C1 C2 116.2(8) . .
N1 C1 C2 108.5(8) . .
C4 C1 H1 106.6 . .
N1 C1 H1 106.6 . .
C2 C1 H1 106.6 . .
C3 C2 C1 118.1(8) . .
C3 C2 S1 110.1(7) . .
C1 C2 S1 106.4(6) . .
C3 C2 H2 107.3 . .
C1 C2 H2 107.3 . .
S1 C2 H2 107.3 . .
C2 C3 H3A 108.2 . .
C2 C3 H3B 108.2 . .
H3A C3 H3B 107.4 . .
C5 N1 C9 116.4(7) . .
C5 N1 C1 120.1(7) . .
C9 N1 C1 122.6(6) . .
C13 N2 C12 115.7(6) . .
C1 C4 H4A 108.5 . .
C1 C4 H4B 108.5 . .
H4A C4 H4B 107.5 . .
N1 C5 C6 124.2(8) . .
N1 C5 H5 117.9 . .
C6 C5 H5 117.9 . .
C5 C6 C7 119.0(7) . .
C5 C6 H6 120.5 . .
C7 C6 H6 120.5 . .
C8 C7 C6 113.8(6) . 11_655
C8 C7 C6 113.8(6) . .
C6 C7 C6 37.8(7) 11_655 .
C8 C7 C10 123.2(5) . .
C6 C7 C10 119.7(5) 11_655 .
C6 C7 C10 119.7(5) . .
C9 C8 C7 122.9(6) . .
C9 C8 H8 118.6 . .
C7 C8 H8 118.6 . .
C8 C9 N1 118.3(6) . 11_655
C8 C9 N1 118.3(6) . .
N1 C9 N1 46.4(6) 11_655 .
C8 C9 H9 120.8 . .
N1 C9 H9 102.1 11_655 .
N1 C9 H9 120.8 . .
C11 C10 C14 116.2(6) . .
C11 C10 C7 122.4(5) . .
C14 C10 C7 121.4(6) . .
C12 C11 C10 119.5(6) . .
C12 C11 H11 120.2 . .
C10 C11 H11 120.2 . .
N2 C12 C11 124.4(6) . .
N2 C12 H12 117.8 . .
C11 C12 H12 117.8 . .
N2 C13 C14 124.8(6) . .
N2 C13 H13 117.6 . .
C14 C13 H13 117.6 . .
C13 C14 C10 119.4(6) . .
C13 C14 H14 120.3 . .
C10 C14 H14 120.3 . .
O1 C15 O1 38.7(13) 11_655 .
O1 C15 C16 140.2(9) 11_655 .
O1 C15 C16 101.5(8) . .
O1 C15 C16 101.5(8) 11_655 11_655
O1 C15 C16 140.2(9) . 11_655
C16 C15 C16 118.3(10) . 11_655

loop_
_geom_bond_atom_site_label_1
_geom_bond_atom_site_label_2
_geom_bond_distance
_geom_bond_site_symmetry_2
S1 C2 1.828(12) .
P1 F4 1.551(6) .
P1 F3 1.559(5) .
P1 F2 1.560(5) .
P1 F5 1.576(5) .
P1 F5 1.576(5) 11
P1 F1 1.589(4) .
O1 C15 1.254(12) .
C1 C4 1.512(14) .
C1 N1 1.516(12) .
C1 C2 1.534(12) .
C1 H1 1.0000 .
C2 C3 1.518(14) .
C2 H2 1.0000 .
C3 H3A 0.9900 .
C3 H3B 0.9900 .
N1 C5 1.328(11) .
N1 C9 1.421(8) .
N2 C13 1.309(9) .
N2 C12 1.344(9) .
C4 H4A 0.9900 .
C4 H4B 0.9900 .
C5 C6 1.351(12) .
C5 H5 0.9500 .
C6 C7 1.462(9) .
C6 H6 0.9500 .
C7 C8 1.375(9) .
C7 C6 1.462(9) 11_655
C7 C10 1.483(9) .
C8 C9 1.341(9) .
C8 H8 0.9500 .
C9 N1 1.421(8) 11_655
C9 H9 0.9500 .
C10 C11 1.386(9) .
C10 C14 1.397(8) .
C11 C12 1.362(10) .
C11 H11 0.9500 .
C12 H12 0.9500 .
C13 C14 1.370(9) .
C13 H13 0.9500 .
C14 H14 0.9500 .
C15 O1 1.254(12) 11_655
C15 C16 1.474(11) .
C15 C16 1.474(11) 11_655
C16 H16A 0.9800 .
C16 H16B 0.9800 .
C16 H16C 0.9800 .

loop_
_geom_torsion_atom_site_label_1
_geom_torsion_atom_site_label_2
_geom_torsion_atom_site_label_3
_geom_torsion_atom_site_label_4
_geom_torsion
_geom_torsion_site_symmetry_1
_geom_torsion_site_symmetry_4
C4 C1 C2 C3 -59.1(12) . .
N1 C1 C2 C3 67.9(12) . .
C4 C1 C2 S1 65.2(9) . .
N1 C1 C2 S1 -167.8(5) . .
C4 C1 N1 C5 -147.9(9) . .
C2 C1 N1 C5 82.7(10) . .
C4 C1 N1 C9 43.9(11) . .
C2 C1 N1 C9 -85.5(9) . .
C9 N1 C5 C6 -14.2(13) . .
C1 N1 C5 C6 176.9(9) . .
N1 C5 C6 C7 9.6(14) . .
C5 C6 C7 C8 -11.5(9) . .
C5 C6 C7 C6 87.2(8) . 11_655
C5 C6 C7 C10 -171.5(7) . .
C6 C7 C8 C9 -20.7(4) 11_655 .
C6 C7 C8 C9 20.7(4) . .
C10 C7 C8 C9 180.000(2) . .
C7 C8 C9 N1 26.6(4) . 11_655
C7 C8 C9 N1 -26.6(4) . .
C5 N1 C9 C8 21.8(8) . .
C1 N1 C9 C8 -169.5(6) . .
C5 N1 C9 N1 -81.5(7) . 11_655
C1 N1 C9 N1 87.1(7) . 11_655
C8 C7 C10 C11 180.000(2) . .
C6 C7 C10 C11 21.9(4) 11_655 .
C6 C7 C10 C11 -21.9(4) . .
C8 C7 C10 C14 0.000(2) . .
C6 C7 C10 C14 -158.1(4) 11_655 .
C6 C7 C10 C14 158.1(4) . .
C14 C10 C11 C12 0.000(2) . .
C7 C10 C11 C12 180.000(2) . .
C13 N2 C12 C11 0.000(2) . .
C10 C11 C12 N2 0.000(3) . .
C12 N2 C13 C14 0.000(2) . .
N2 C13 C14 C10 0.000(2) . .
C11 C10 C14 C13 0.000(2) . .
C7 C10 C14 C13 180.000(2) . .
O1 O1 C15 C16 179.995(1) 11_655 .
O1 O1 C15 C16 -0.001(1) 11_655 11_655
